data_2243926
loop_
_publ_author_name
'Frey, Steven T.'
'Ballot, Jasper G.'
'Hands, Allison'
'Cirka, Haley A.'
'Rinaolo, Katheryn C.'
'Phalkun, Nich N.'
'Kaur, Manpreet'
'Jasinski, Jerry P.'

_publ_section_title
;
 Geometrical variations of two manganese(II) complexes with closely
 related quinoline-based tripodal ligands
;
_journal_coeditor_code ZL5024
_journal_issue 10
_journal_name_full 'Acta Crystallographica Section E'
_journal_page_first 982
_journal_page_last 988
_journal_paper_doi 10.1107/S2056989021009786
_journal_volume 77
_journal_year 2021
_chemical_formula_iupac '[Mn2 (C2 H3 O2)2 (C23 H23 N3 O1)2] (C24 H20 B), 1.45C1 H2 Cl2'
_chemical_formula_moiety 'C50 H52 Mn2 N6 O6 2+, 2(C24 H20 B -), 1.45(C1 H2 Cl2)'
_chemical_formula_sum 'C99.45 H94.9 B2 Cl2.9 Mn2 N6 O6'
_chemical_formula_weight 1704.59
_chemical_name_systematic
'Di-\m-acetato-\k^4^<i>O</i>:<i>O</i>'-bis{[2-methoxy-<i>N</i>,<i>N</i>-bis(quinolin-2-ylmethyl)ethanamine-\k^4^<i>N</i>,<i>N</i>',<i>N</i>'',<i>O</i>]manganese(II)} bis(tetraphenylborate) dichloromethane 1.45-solvate'
_space_group_crystal_system triclinic
_space_group_IT_number 2
_space_group_name_Hall '-P 1'
_space_group_name_H-M_alt 'P -1'
_atom_sites_solution_hydrogens geom
_atom_sites_solution_primary dual
_audit_creation_method
;
Olex2 1.2
(compiled 2018.05.29 svn.r3508 for OlexSys, GUI svn.r5506)
;
_cell_angle_alpha 96.842(4)
_cell_angle_beta 105.959(3)
_cell_angle_gamma 111.907(4)
_cell_formula_units_Z 1
_cell_length_a 11.6553(5)
_cell_length_b 13.6846(7)
_cell_length_c 16.1109(6)
_cell_measurement_reflns_used 6992
_cell_measurement_temperature 173(2)
_cell_measurement_theta_max 31.9280
_cell_measurement_theta_min 3.0980
_cell_volume 2220.3(2)
_computing_cell_refinement
;
CrysAlisPro (Rigaku OD, 2019)
;
_computing_data_collection
;
CrysAlisPro (Rigaku OD, 2019)
;
_computing_data_reduction
;
CrysAlisPro (Rigaku OD, 2019)
;
_computing_molecular_graphics
;
<i>OLEX2</i> (Dolomanov <i>et al.</i>,  2009)
;
_computing_publication_material
;
<i>OLEX2</i> (Dolomanov <i>et al.</i>,  2009)
;
_computing_structure_refinement
;
ShelXL (Sheldrick, 2015b)
;
_computing_structure_solution
;
ShelXT (Sheldrick, 2015a)
;
_diffrn_ambient_temperature 173(2)
_diffrn_detector_area_resol_mean 16.0416
_diffrn_measured_fraction_theta_full 0.999
_diffrn_measured_fraction_theta_max 0.891
_diffrn_measurement_device_type 'Rigaku Oxford Diffraction Gemini Eos'
_diffrn_measurement_method '\w scans'
_diffrn_radiation_type MoK\a
_diffrn_radiation_wavelength 0.71073
_diffrn_reflns_av_R_equivalents 0.0268
_diffrn_reflns_av_unetI/netI 0.0468
_diffrn_reflns_limit_h_max 14
_diffrn_reflns_limit_h_min -17
_diffrn_reflns_limit_k_max 19
_diffrn_reflns_limit_k_min -20
_diffrn_reflns_limit_l_max 23
_diffrn_reflns_limit_l_min -23
_diffrn_reflns_number 27481
_diffrn_reflns_theta_full 25.242
_diffrn_reflns_theta_max 32.813
_diffrn_reflns_theta_min 2.562
_diffrn_source 'fine-focus sealed X-ray tube'
_exptl_absorpt_coefficient_mu 0.430
_exptl_absorpt_correction_T_max 1.00000
_exptl_absorpt_correction_T_min 0.81888
_exptl_absorpt_correction_type multi-scan
_exptl_absorpt_process_details
;
(CrysAlisPro; Rigaku OD, 2019)
;
_exptl_crystal_colour 'clear colourless'
_exptl_crystal_density_diffrn 1.275
_exptl_crystal_description prism
_exptl_crystal_F_000 891
_exptl_crystal_size_max 0.32
_exptl_crystal_size_mid 0.26
_exptl_crystal_size_min 0.18
_refine_diff_density_max 0.980
_refine_diff_density_min -0.382
_refine_ls_extinction_method none
_refine_ls_goodness_of_fit_ref 1.021
_refine_ls_hydrogen_treatment constr
_refine_ls_matrix_type full
_refine_ls_number_parameters 600
_refine_ls_number_reflns 14664
_refine_ls_number_restraints 141
_refine_ls_restrained_S_all 1.031
_refine_ls_R_factor_all 0.0838
_refine_ls_R_factor_gt 0.0535
_refine_ls_shift/su_max 0.001
_refine_ls_shift/su_mean 0.000
_refine_ls_structure_factor_coef Fsqd
_refine_ls_weighting_details 'w=1/[\s^2^(Fo^2^)+(0.0585P)^2^+0.9487P] where P=(Fo^2^+2Fc^2^)/3'
_refine_ls_weighting_scheme calc
_refine_ls_wR_factor_gt 0.1251
_refine_ls_wR_factor_ref 0.1448
_reflns_number_gt 10475
_reflns_number_total 14664
_reflns_threshold_expression 'I > 2\s(I)'
_cod_data_source_file zl5024sup1.cif
_cod_data_source_block 1
_cod_depositor_comments 'Adding full bibliography for 2243926--2243927.cif.'
_cod_original_cell_volume 2220.29(18)
_cod_original_formula_sum 'C99.45 H94.90 B2 Cl2.90 Mn2 N6 O6'
_cod_database_code 2243926
_cod_database_fobs_code 2243926
_shelx_space_group_comment
;
The symmetry employed for this shelxl refinement is uniquely defined
by the following loop, which should always be used as a source of
symmetry information in preference to the above space-group names.
They are only intended as comments.
;
_shelx_estimated_absorpt_t_min 0.875
_shelx_estimated_absorpt_t_max 0.927

loop_
_space_group_symop_operation_xyz
'x, y, z'
'-x, -y, -z'

loop_
_atom_site_type_symbol
_atom_site_label
_atom_site_fract_x
_atom_site_fract_y
_atom_site_fract_z
_atom_site_U_iso_or_equiv
_atom_site_adp_type
_atom_site_calc_flag
_atom_site_occupancy
_atom_site_disorder_assembly
_atom_site_disorder_group
C C50 0.2765(8) 0.1499(8) 0.2170(7) 0.087(2) Uani d 0.401(3) A 1
H H50A 0.310430 0.093680 0.222114 0.104 Uiso calc 0.401(3) A 1
H H50B 0.314159 0.193635 0.178427 0.104 Uiso calc 0.401(3) A 1
Cl Cl1 0.1035(4) 0.0871(4) 0.1687(4) 0.0912(13) Uani d 0.401(3) A 1
Cl Cl2 0.3236(2) 0.2312(2) 0.31916(15) 0.0994(10) Uani d 0.401(3) A 1
C C50B 0.1821(13) 0.0765(17) 0.2361(13) 0.110(3) Uani d 0.234(4) B 2
H H50C 0.161913 0.089629 0.291088 0.132 Uiso calc 0.234(4) B 2
H H50D 0.149835 -0.003348 0.217034 0.132 Uiso calc 0.234(4) B 2
Cl Cl1B 0.0714(8) 0.1029(7) 0.1592(7) 0.106(3) Uani d 0.234(4) B 2
Cl Cl2B 0.3482(8) 0.1217(5) 0.2742(4) 0.121(2) Uani d 0.234(4) B 2
C C50C 0.120(3) 0.044(4) 0.210(2) 0.098(4) Uani d 0.091(4) C 3
H H50E 0.111892 -0.031315 0.202229 0.117 Uiso calc 0.091(4) C 3
H H50F 0.067467 0.052816 0.246824 0.117 Uiso calc 0.091(4) C 3
Cl Cl1C 0.0580(17) 0.0658(14) 0.1071(15) 0.121(4) Uani d 0.091(4) C 3
Cl Cl2C 0.2853(19) 0.1342(16) 0.2661(13) 0.113(3) Uani d 0.091(4) C 3
Mn Mn1 0.09233(2) 0.45986(2) 0.62585(2) 0.02693(7) Uani d 1 . .
O O1 0.29639(12) 0.48106(12) 0.71832(8) 0.0371(3) Uani d 1 . .
O O2 0.18228(14) 0.48215(12) 0.53151(8) 0.0394(3) Uani d 1 . .
O O3 0.09615(13) 0.54513(13) 0.42244(10) 0.0483(4) Uani d 1 . .
N N1 0.15837(14) 0.62702(11) 0.72088(9) 0.0278(3) Uani d 1 . .
N N2 0.05875(14) 0.41899(12) 0.75235(9) 0.0292(3) Uani d 1 . .
N N3 -0.01211(15) 0.26857(12) 0.59563(10) 0.0328(3) Uani d 1 . .
C C1 0.22911(16) 0.72862(14) 0.71239(11) 0.0288(3) Uani d 1 . .
C C2 0.2634(2) 0.73924(17) 0.63578(13) 0.0437(5) Uani d 1 . .
H H2 0.235771 0.676298 0.589900 0.052 Uiso calc 1 . .
C C3 0.3360(3) 0.8393(2) 0.62682(17) 0.0581(6) Uani d 1 . .
H H3 0.359397 0.845201 0.574992 0.070 Uiso calc 1 . .
C C4 0.3766(3) 0.93357(19) 0.69306(18) 0.0594(6) Uani d 1 . .
H H4 0.427293 1.002669 0.685928 0.071 Uiso calc 1 . .
C C5 0.3439(2) 0.92634(17) 0.76695(16) 0.0498(5) Uani d 1 . .
H H5 0.371590 0.990495 0.811584 0.060 Uiso calc 1 . .
C C6 0.26878(19) 0.82404(15) 0.77838(12) 0.0353(4) Uani d 1 . .
C C7 0.2307(2) 0.81229(17) 0.85354(13) 0.0437(5) Uani d 1 . .
H H7 0.253913 0.874609 0.898758 0.052 Uiso calc 1 . .
C C8 0.1608(2) 0.71178(17) 0.86105(12) 0.0410(4) Uani d 1 . .
H H8 0.134139 0.703068 0.911408 0.049 Uiso calc 1 . .
C C9 0.12753(17) 0.61981(14) 0.79355(11) 0.0292(3) Uani d 1 . .
C C10 0.04934(19) 0.50950(15) 0.80483(12) 0.0360(4) Uani d 1 . .
H H10A 0.080307 0.509994 0.868655 0.043 Uiso calc 1 . .
H H10B -0.044479 0.496451 0.787555 0.043 Uiso calc 1 . .
C C11 -0.06460(18) 0.32018(15) 0.72553(12) 0.0348(4) Uani d 1 . .
H H11A -0.140053 0.339350 0.706239 0.042 Uiso calc 1 . .
H H11B -0.069498 0.288954 0.777493 0.042 Uiso calc 1 . .
C C12 -0.07526(18) 0.23631(15) 0.65099(13) 0.0356(4) Uani d 1 . .
C C13 -0.1571(2) 0.12665(18) 0.64192(18) 0.0543(6) Uani d 1 . .
H H13 -0.196943 0.106657 0.685119 0.065 Uiso calc 1 . .
C C14 -0.1784(3) 0.0501(2) 0.5708(2) 0.0642(7) Uani d 1 . .
H H14 -0.234905 -0.023909 0.563105 0.077 Uiso calc 1 . .
C C15 -0.1173(2) 0.08009(18) 0.50898(16) 0.0498(5) Uani d 1 . .
C C16 -0.1365(3) 0.0053(2) 0.43211(19) 0.0667(8) Uani d 1 . .
H H16 -0.194530 -0.069156 0.420691 0.080 Uiso calc 1 . .
C C17 -0.0738(3) 0.0384(2) 0.37522(18) 0.0708(8) Uani d 1 . .
H H17 -0.089249 -0.012700 0.323412 0.085 Uiso calc 1 . .
C C18 0.0142(3) 0.1473(2) 0.39118(16) 0.0658(7) Uani d 1 . .
H H18 0.058621 0.169348 0.350618 0.079 Uiso calc 1 . .
C C19 0.0365(2) 0.2227(2) 0.46546(14) 0.0505(5) Uani d 1 . .
H H19 0.097415 0.296177 0.476515 0.061 Uiso calc 1 . .
C C20 -0.03004(19) 0.19127(16) 0.52453(13) 0.0383(4) Uani d 1 . .
C C21 0.16945(19) 0.39647(18) 0.80239(13) 0.0405(4) Uani d 1 . .
H H21A 0.157389 0.323842 0.772881 0.049 Uiso calc 1 . .
H H21B 0.168339 0.395084 0.863466 0.049 Uiso calc 1 . .
C C22 0.30084(19) 0.48029(19) 0.80770(12) 0.0425(5) Uani d 1 . .
H H22A 0.317164 0.552820 0.840554 0.051 Uiso calc 1 . .
H H22B 0.372491 0.461419 0.839134 0.051 Uiso calc 1 . .
C C23 0.41726(19) 0.5603(2) 0.71646(16) 0.0505(5) Uani d 1 . .
H H23A 0.412101 0.558094 0.654474 0.076 Uiso calc 1 . .
H H23B 0.490552 0.544134 0.747434 0.076 Uiso calc 1 . .
H H23C 0.431810 0.632837 0.746210 0.076 Uiso calc 1 . .
C C24 0.17232(17) 0.50770(15) 0.45824(11) 0.0306(3) Uani d 1 . .
C C25 0.2625(3) 0.4928(3) 0.41239(19) 0.0715(8) Uani d 1 . .
H H25A 0.322654 0.468549 0.450229 0.107 Uiso calc 1 . .
H H25B 0.313689 0.562083 0.401453 0.107 Uiso calc 1 . .
H H25C 0.210272 0.438180 0.355498 0.107 Uiso calc 1 . .
C C26 0.45814(17) 0.73445(16) 0.27058(12) 0.0356(4) Uani d 1 . .
C C27 0.5447(2) 0.6969(2) 0.32062(14) 0.0482(5) Uani d 1 . .
H H27 0.576336 0.654627 0.290197 0.058 Uiso calc 1 . .
C C28 0.5860(2) 0.7196(2) 0.41342(17) 0.0672(8) Uani d 1 . .
H H28 0.644722 0.692757 0.444992 0.081 Uiso calc 1 . .
C C29 0.5418(3) 0.7806(3) 0.45937(16) 0.0768(10) Uani d 1 . .
H H29 0.569183 0.795759 0.522546 0.092 Uiso calc 1 . .
C C30 0.4580(3) 0.8191(2) 0.41299(16) 0.0661(8) Uani d 1 . .
H H30 0.427801 0.861977 0.444187 0.079 Uiso calc 1 . .
C C31 0.4166(2) 0.79596(18) 0.32057(14) 0.0469(5) Uani d 1 . .
H H31 0.357572 0.823171 0.290088 0.056 Uiso calc 1 . .
C C32 0.35697(15) 0.56817(14) 0.13074(11) 0.0288(3) Uani d 1 . .
C C33 0.37922(16) 0.51452(15) 0.06121(11) 0.0314(3) Uani d 1 . .
H H33 0.425126 0.556420 0.028015 0.038 Uiso calc 1 . .
C C34 0.33679(17) 0.40263(16) 0.03904(12) 0.0357(4) Uani d 1 . .
H H34 0.355677 0.369708 -0.007685 0.043 Uiso calc 1 . .
C C35 0.26734(18) 0.33891(16) 0.08447(13) 0.0386(4) Uani d 1 . .
H H35 0.238500 0.262297 0.069493 0.046 Uiso calc 1 . .
C C36 0.24016(18) 0.38826(16) 0.15238(13) 0.0375(4) Uani d 1 . .
H H36 0.190876 0.345394 0.183505 0.045 Uiso calc 1 . .
C C37 0.28496(17) 0.49968(15) 0.17444(12) 0.0328(4) Uani d 1 . .
H H37 0.266206 0.531838 0.221614 0.039 Uiso calc 1 . .
C C38 0.52340(17) 0.76522(15) 0.12307(12) 0.0326(4) Uani d 1 . .
C C39 0.4939(2) 0.7860(2) 0.03918(15) 0.0483(5) Uani d 1 . .
H H39 0.403932 0.760101 0.003011 0.058 Uiso calc 1 . .
C C40 0.5905(3) 0.8432(2) 0.00576(18) 0.0591(6) Uani d 1 . .
H H40 0.565407 0.857366 -0.051189 0.071 Uiso calc 1 . .
C C41 0.7210(3) 0.87880(19) 0.05451(18) 0.0572(7) Uani d 1 . .
H H41 0.787152 0.918291 0.032243 0.069 Uiso calc 1 . .
C C42 0.7548(2) 0.85645(18) 0.13635(16) 0.0508(6) Uani d 1 . .
H H42 0.844994 0.878487 0.170137 0.061 Uiso calc 1 . .
C C43 0.65782(18) 0.80176(16) 0.17015(14) 0.0394(4) Uani d 1 . .
H H43 0.684101 0.788790 0.227481 0.047 Uiso calc 1 . .
C C44 0.27982(17) 0.72875(15) 0.11957(11) 0.0320(4) Uani d 1 . .
C C45 0.14906(17) 0.65120(15) 0.07830(11) 0.0310(3) Uani d 1 . .
H H45 0.130892 0.576484 0.071996 0.037 Uiso calc 1 . .
C C46 0.04444(18) 0.67864(17) 0.04607(12) 0.0362(4) Uani d 1 . .
H H46 -0.042807 0.623166 0.018670 0.043 Uiso calc 1 . .
C C47 0.0672(2) 0.78577(19) 0.05386(14) 0.0459(5) Uani d 1 . .
H H47 -0.003866 0.805218 0.033215 0.055 Uiso calc 1 . .
C C48 0.1950(2) 0.8647(2) 0.09213(18) 0.0561(6) Uani d 1 . .
H H48 0.212405 0.939090 0.096583 0.067 Uiso calc 1 . .
C C49 0.2982(2) 0.83617(18) 0.12416(16) 0.0478(5) Uani d 1 . .
H H49 0.385157 0.892280 0.150376 0.057 Uiso calc 1 . .
B B1 0.40542(18) 0.69972(16) 0.16043(13) 0.0297(4) Uani d 1 . .

loop_
_atom_site_aniso_label
_atom_site_aniso_U_11
_atom_site_aniso_U_22
_atom_site_aniso_U_33
_atom_site_aniso_U_12
_atom_site_aniso_U_13
_atom_site_aniso_U_23
C50 0.078(3) 0.088(4) 0.095(4) 0.034(3) 0.033(3) 0.019(3)
Cl1 0.0627(15) 0.0701(19) 0.124(3) 0.0262(11) 0.0198(15) 0.0036(17)
Cl2 0.0863(15) 0.128(2) 0.0717(14) 0.0313(14) 0.0241(11) 0.0371(13)
C50B 0.097(5) 0.097(4) 0.112(4) 0.028(4) 0.030(4) 0.006(4)
Cl1B 0.107(4) 0.061(3) 0.111(4) -0.004(3) 0.032(4) 0.030(3)
Cl2B 0.107(4) 0.121(3) 0.101(3) 0.037(3) 0.016(3) -0.008(3)
C50C 0.085(5) 0.082(5) 0.109(5) 0.024(4) 0.029(5) 0.014(4)
Cl1C 0.106(5) 0.088(5) 0.132(6) 0.016(5) 0.024(5) 0.024(5)
Cl2C 0.086(5) 0.113(5) 0.106(5) 0.024(4) 0.019(5) 0.007(4)
Mn1 0.02674(13) 0.03049(14) 0.02112(11) 0.01047(10) 0.00803(9) 0.00420(9)
O1 0.0261(6) 0.0485(8) 0.0334(6) 0.0143(5) 0.0069(5) 0.0116(6)
O2 0.0464(8) 0.0493(8) 0.0283(6) 0.0213(6) 0.0187(5) 0.0123(6)
O3 0.0324(7) 0.0494(9) 0.0538(9) 0.0165(6) 0.0012(6) 0.0164(7)
N1 0.0311(7) 0.0276(7) 0.0225(6) 0.0118(6) 0.0078(5) 0.0045(5)
N2 0.0310(7) 0.0294(7) 0.0250(6) 0.0102(6) 0.0100(5) 0.0069(5)
N3 0.0338(8) 0.0304(7) 0.0296(7) 0.0127(6) 0.0075(6) 0.0024(6)
C1 0.0307(8) 0.0269(8) 0.0264(7) 0.0117(6) 0.0072(6) 0.0067(6)
C2 0.0596(13) 0.0352(10) 0.0361(10) 0.0150(9) 0.0228(9) 0.0103(8)
C3 0.0804(17) 0.0434(13) 0.0549(13) 0.0177(12) 0.0380(13) 0.0223(11)
C4 0.0716(16) 0.0319(11) 0.0660(16) 0.0092(11) 0.0262(13) 0.0184(11)
C5 0.0571(13) 0.0289(10) 0.0527(12) 0.0123(9) 0.0136(10) 0.0054(9)
C6 0.0392(9) 0.0279(9) 0.0327(8) 0.0136(7) 0.0063(7) 0.0033(7)
C7 0.0601(13) 0.0333(10) 0.0337(9) 0.0199(9) 0.0143(9) -0.0009(8)
C8 0.0560(12) 0.0396(10) 0.0279(8) 0.0197(9) 0.0184(8) 0.0032(7)
C9 0.0312(8) 0.0301(8) 0.0247(7) 0.0122(7) 0.0095(6) 0.0039(6)
C10 0.0430(10) 0.0327(9) 0.0316(8) 0.0103(8) 0.0211(7) 0.0056(7)
C11 0.0369(9) 0.0313(9) 0.0360(9) 0.0102(7) 0.0182(7) 0.0081(7)
C12 0.0351(9) 0.0296(9) 0.0405(9) 0.0127(7) 0.0129(7) 0.0077(7)
C13 0.0598(14) 0.0322(11) 0.0743(16) 0.0143(10) 0.0361(12) 0.0118(10)
C14 0.0629(16) 0.0303(11) 0.092(2) 0.0108(10) 0.0335(14) 0.0019(12)
C15 0.0491(12) 0.0364(11) 0.0526(12) 0.0182(9) 0.0080(10) -0.0055(9)
C16 0.0658(16) 0.0471(14) 0.0671(16) 0.0205(12) 0.0117(13) -0.0178(12)
C17 0.0785(19) 0.0614(17) 0.0534(15) 0.0309(15) 0.0084(13) -0.0219(13)
C18 0.0874(19) 0.0707(18) 0.0417(12) 0.0395(15) 0.0241(12) -0.0015(12)
C19 0.0639(14) 0.0480(13) 0.0367(10) 0.0239(11) 0.0181(10) -0.0008(9)
C20 0.0375(10) 0.0362(10) 0.0346(9) 0.0178(8) 0.0044(7) -0.0021(7)
C21 0.0409(10) 0.0527(12) 0.0297(8) 0.0220(9) 0.0089(7) 0.0177(8)
C22 0.0360(10) 0.0578(13) 0.0275(8) 0.0203(9) 0.0018(7) 0.0101(8)
C23 0.0256(9) 0.0617(14) 0.0590(13) 0.0137(9) 0.0114(9) 0.0214(11)
C24 0.0287(8) 0.0337(9) 0.0257(7) 0.0100(7) 0.0099(6) 0.0036(6)
C25 0.096(2) 0.105(2) 0.0677(16) 0.0679(19) 0.0631(16) 0.0456(16)
C26 0.0290(8) 0.0346(9) 0.0313(8) 0.0038(7) 0.0086(7) 0.0033(7)
C27 0.0388(11) 0.0522(13) 0.0375(10) 0.0095(9) 0.0037(8) 0.0105(9)
C28 0.0485(13) 0.0771(19) 0.0418(12) 0.0015(12) -0.0022(10) 0.0218(12)
C29 0.0674(17) 0.085(2) 0.0291(11) -0.0109(15) 0.0112(11) 0.0026(12)
C30 0.0644(16) 0.0672(17) 0.0406(12) -0.0006(13) 0.0277(11) -0.0048(11)
C31 0.0433(11) 0.0459(12) 0.0386(10) 0.0044(9) 0.0201(8) -0.0006(9)
C32 0.0227(7) 0.0334(9) 0.0277(7) 0.0117(6) 0.0061(6) 0.0054(6)
C33 0.0256(8) 0.0365(9) 0.0295(8) 0.0123(7) 0.0083(6) 0.0047(7)
C34 0.0298(8) 0.0392(10) 0.0343(9) 0.0157(7) 0.0078(7) 0.0000(7)
C35 0.0327(9) 0.0326(9) 0.0450(10) 0.0138(7) 0.0077(8) 0.0050(8)
C36 0.0324(9) 0.0377(10) 0.0416(10) 0.0128(8) 0.0130(7) 0.0139(8)
C37 0.0294(8) 0.0368(9) 0.0318(8) 0.0137(7) 0.0111(7) 0.0075(7)
C38 0.0325(9) 0.0290(8) 0.0371(9) 0.0127(7) 0.0154(7) 0.0050(7)
C39 0.0480(12) 0.0599(14) 0.0465(11) 0.0256(11) 0.0228(9) 0.0220(10)
C40 0.0778(18) 0.0622(16) 0.0590(14) 0.0343(14) 0.0430(13) 0.0305(12)
C41 0.0621(15) 0.0371(11) 0.0750(17) 0.0094(10) 0.0476(13) 0.0059(11)
C42 0.0373(11) 0.0403(11) 0.0603(14) 0.0024(8) 0.0244(9) -0.0090(10)
C43 0.0338(9) 0.0359(10) 0.0403(10) 0.0088(7) 0.0143(7) -0.0021(8)
C44 0.0318(8) 0.0348(9) 0.0290(8) 0.0143(7) 0.0117(6) 0.0037(7)
C45 0.0323(8) 0.0367(9) 0.0255(7) 0.0144(7) 0.0126(6) 0.0079(7)
C46 0.0309(9) 0.0511(11) 0.0275(8) 0.0182(8) 0.0108(7) 0.0094(7)
C47 0.0444(11) 0.0552(13) 0.0445(11) 0.0316(10) 0.0113(9) 0.0095(9)
C48 0.0547(13) 0.0394(12) 0.0707(16) 0.0277(10) 0.0095(11) 0.0045(11)
C49 0.0387(11) 0.0354(11) 0.0585(13) 0.0148(8) 0.0067(9) 0.0006(9)
B1 0.0269(9) 0.0312(9) 0.0282(8) 0.0112(7) 0.0087(7) 0.0040(7)

loop_
_atom_type_symbol
_atom_type_description
_atom_type_scat_dispersion_real
_atom_type_scat_dispersion_imag
_atom_type_scat_source
C C 0.0033 0.0016 'International Tables Vol C Tables 4.2.6.8 and 6.1.1.4'
H H 0.0000 0.0000 'International Tables Vol C Tables 4.2.6.8 and 6.1.1.4'
B B 0.0013 0.0007 'International Tables Vol C Tables 4.2.6.8 and 6.1.1.4'
Mn Mn 0.3368 0.7283 'International Tables Vol C Tables 4.2.6.8 and 6.1.1.4'
N N 0.0061 0.0033 'International Tables Vol C Tables 4.2.6.8 and 6.1.1.4'
O O 0.0106 0.0060 'International Tables Vol C Tables 4.2.6.8 and 6.1.1.4'
Cl Cl 0.1484 0.1585 'International Tables Vol C Tables 4.2.6.8 and 6.1.1.4'

loop_
_geom_angle_atom_site_label_1
_geom_angle_atom_site_label_2
_geom_angle_atom_site_label_3
_geom_angle_site_symmetry_1
_geom_angle_site_symmetry_3
_geom_angle
_geom_angle_publ_flag
H50A C50 H50B . . 108.1 ?
Cl1 C50 H50A . . 109.6 ?
Cl1 C50 H50B . . 109.6 ?
Cl2 C50 H50A . . 109.6 ?
Cl2 C50 H50B . . 109.6 ?
Cl2 C50 Cl1 . . 110.3(6) ?
H50C C50B H50D . . 105.2 ?
Cl1B C50B H50C . . 103.3 ?
Cl1B C50B H50D . . 103.3 ?
Cl2B C50B H50C . . 103.3 ?
Cl2B C50B H50D . . 103.3 ?
Cl2B C50B Cl1B . . 135.4(13) ?
H50E C50C H50F . . 107.9 ?
Cl1C C50C H50E . . 109.2 ?
Cl1C C50C H50F . . 109.2 ?
Cl1C C50C Cl2C . . 112.2(17) ?
Cl2C C50C H50E . . 109.2 ?
Cl2C C50C H50F . . 109.2 ?
O1 Mn1 N3 . . 96.57(5) ?
O2 Mn1 O1 . . 84.05(5) ?
O2 Mn1 O3 . 2_566 110.97(6) ?
O2 Mn1 N1 . . 109.12(6) ?
O2 Mn1 N3 . . 101.83(6) ?
O3 Mn1 N1 2_566 . 87.99(6) ?
O3 Mn1 N2 2_566 . 90.53(6) ?
O3 Mn1 N3 2_566 . 87.05(6) ?
N1 Mn1 O1 . . 80.52(5) ?
N2 Mn1 N3 . . 73.25(5) y
N2 Mn1 N1 . . 75.56(5) y
N1 Mn1 N3 . . 148.35(5) y
N2 Mn1 O1 . . 75.32(5) y
O2 Mn1 N2 . . 157.89(6) y
O3 Mn1 O1 2_566 . 163.58(6) y
C22 O1 Mn1 . . 112.30(11) ?
C22 O1 C23 . . 111.21(16) ?
C23 O1 Mn1 . . 121.88(12) ?
C24 O2 Mn1 . . 142.36(13) ?
C24 O3 Mn1 . 2_566 151.82(14) ?
C1 N1 Mn1 . . 128.22(11) ?
C9 N1 Mn1 . . 113.65(11) ?
C9 N1 C1 . . 118.04(14) ?
C10 N2 Mn1 . . 109.92(11) ?
C10 N2 C21 . . 111.94(15) ?
C11 N2 Mn1 . . 107.45(10) ?
C11 N2 C10 . . 110.41(14) ?
C11 N2 C21 . . 109.22(15) ?
C21 N2 Mn1 . . 107.76(11) ?
C12 N3 Mn1 . . 111.67(12) ?
C12 N3 C20 . . 118.07(17) ?
C20 N3 Mn1 . . 129.60(13) ?
N1 C1 C2 . . 119.51(16) ?
N1 C1 C6 . . 122.12(16) ?
C2 C1 C6 . . 118.37(17) ?
C1 C2 H2 . . 119.8 ?
C3 C2 C1 . . 120.5(2) ?
C3 C2 H2 . . 119.8 ?
C2 C3 H3 . . 119.6 ?
C2 C3 C4 . . 120.9(2) ?
C4 C3 H3 . . 119.6 ?
C3 C4 H4 . . 119.9 ?
C5 C4 C3 . . 120.1(2) ?
C5 C4 H4 . . 119.9 ?
C4 C5 H5 . . 119.8 ?
C4 C5 C6 . . 120.5(2) ?
C6 C5 H5 . . 119.8 ?
C5 C6 C1 . . 119.66(18) ?
C7 C6 C1 . . 117.70(17) ?
C7 C6 C5 . . 122.64(18) ?
C6 C7 H7 . . 120.2 ?
C8 C7 C6 . . 119.61(17) ?
C8 C7 H7 . . 120.2 ?
C7 C8 H8 . . 120.2 ?
C7 C8 C9 . . 119.59(18) ?
C9 C8 H8 . . 120.2 ?
N1 C9 C8 . . 122.90(17) ?
N1 C9 C10 . . 119.42(15) ?
C8 C9 C10 . . 117.64(16) ?
N2 C10 C9 . . 114.35(14) ?
N2 C10 H10A . . 108.7 ?
N2 C10 H10B . . 108.7 ?
C9 C10 H10A . . 108.7 ?
C9 C10 H10B . . 108.7 ?
H10A C10 H10B . . 107.6 ?
N2 C11 H11A . . 109.2 ?
N2 C11 H11B . . 109.2 ?
N2 C11 C12 . . 112.10(15) ?
H11A C11 H11B . . 107.9 ?
C12 C11 H11A . . 109.2 ?
C12 C11 H11B . . 109.2 ?
N3 C12 C11 . . 119.00(16) ?
N3 C12 C13 . . 123.29(18) ?
C13 C12 C11 . . 117.66(18) ?
C12 C13 H13 . . 120.4 ?
C14 C13 C12 . . 119.1(2) ?
C14 C13 H13 . . 120.4 ?
C13 C14 H14 . . 120.1 ?
C13 C14 C15 . . 119.9(2) ?
C15 C14 H14 . . 120.1 ?
C14 C15 C16 . . 123.2(2) ?
C14 C15 C20 . . 118.2(2) ?
C16 C15 C20 . . 118.5(2) ?
C15 C16 H16 . . 119.6 ?
C17 C16 C15 . . 120.8(3) ?
C17 C16 H16 . . 119.6 ?
C16 C17 H17 . . 119.6 ?
C16 C17 C18 . . 120.9(2) ?
C18 C17 H17 . . 119.6 ?
C17 C18 H18 . . 119.9 ?
C19 C18 C17 . . 120.3(3) ?
C19 C18 H18 . . 119.9 ?
C18 C19 H19 . . 119.9 ?
C18 C19 C20 . . 120.2(2) ?
C20 C19 H19 . . 119.9 ?
N3 C20 C15 . . 121.25(19) ?
N3 C20 C19 . . 119.40(19) ?
C19 C20 C15 . . 119.34(19) ?
N2 C21 H21A . . 109.2 ?
N2 C21 H21B . . 109.2 ?
N2 C21 C22 . . 112.12(16) ?
H21A C21 H21B . . 107.9 ?
C22 C21 H21A . . 109.2 ?
C22 C21 H21B . . 109.2 ?
O1 C22 C21 . . 107.05(15) ?
O1 C22 H22A . . 110.3 ?
O1 C22 H22B . . 110.3 ?
C21 C22 H22A . . 110.3 ?
C21 C22 H22B . . 110.3 ?
H22A C22 H22B . . 108.6 ?
O1 C23 H23A . . 109.5 ?
O1 C23 H23B . . 109.5 ?
O1 C23 H23C . . 109.5 ?
H23A C23 H23B . . 109.5 ?
H23A C23 H23C . . 109.5 ?
H23B C23 H23C . . 109.5 ?
O2 C24 C25 . . 116.91(18) ?
O3 C24 O2 . . 125.16(17) ?
O3 C24 C25 . . 117.92(19) ?
C24 C25 H25A . . 109.5 ?
C24 C25 H25B . . 109.5 ?
C24 C25 H25C . . 109.5 ?
H25A C25 H25B . . 109.5 ?
H25A C25 H25C . . 109.5 ?
H25B C25 H25C . . 109.5 ?
C27 C26 B1 . . 120.56(18) ?
C31 C26 C27 . . 115.02(19) ?
C31 C26 B1 . . 124.32(18) ?
C26 C27 H27 . . 118.8 ?
C28 C27 C26 . . 122.4(3) ?
C28 C27 H27 . . 118.8 ?
C27 C28 H28 . . 119.9 ?
C29 C28 C27 . . 120.2(3) ?
C29 C28 H28 . . 119.9 ?
C28 C29 H29 . . 120.4 ?
C30 C29 C28 . . 119.2(2) ?
C30 C29 H29 . . 120.4 ?
C29 C30 H30 . . 119.7 ?
C29 C30 C31 . . 120.5(3) ?
C31 C30 H30 . . 119.7 ?
C26 C31 H31 . . 118.6 ?
C30 C31 C26 . . 122.8(3) ?
C30 C31 H31 . . 118.6 ?
C33 C32 C37 . . 114.90(16) ?
C33 C32 B1 . . 124.78(16) ?
C37 C32 B1 . . 120.30(15) ?
C32 C33 H33 . . 118.7 ?
C34 C33 C32 . . 122.53(17) ?
C34 C33 H33 . . 118.7 ?
C33 C34 H34 . . 119.8 ?
C35 C34 C33 . . 120.37(17) ?
C35 C34 H34 . . 119.8 ?
C34 C35 H35 . . 120.5 ?
C34 C35 C36 . . 119.09(18) ?
C36 C35 H35 . . 120.5 ?
C35 C36 H36 . . 120.1 ?
C37 C36 C35 . . 119.71(18) ?
C37 C36 H36 . . 120.1 ?
C32 C37 H37 . . 118.3 ?
C36 C37 C32 . . 123.36(17) ?
C36 C37 H37 . . 118.3 ?
C39 C38 C43 . . 114.79(18) ?
C39 C38 B1 . . 121.06(17) ?
C43 C38 B1 . . 124.13(17) ?
C38 C39 H39 . . 118.5 ?
C38 C39 C40 . . 123.0(2) ?
C40 C39 H39 . . 118.5 ?
C39 C40 H40 . . 119.8 ?
C41 C40 C39 . . 120.3(2) ?
C41 C40 H40 . . 119.8 ?
C40 C41 H41 . . 120.6 ?
C40 C41 C42 . . 118.7(2) ?
C42 C41 H41 . . 120.6 ?
C41 C42 H42 . . 119.7 ?
C41 C42 C43 . . 120.5(2) ?
C43 C42 H42 . . 119.7 ?
C38 C43 H43 . . 118.7 ?
C42 C43 C38 . . 122.6(2) ?
C42 C43 H43 . . 118.7 ?
C45 C44 B1 . . 124.36(16) ?
C49 C44 C45 . . 114.81(17) ?
C49 C44 B1 . . 120.83(16) ?
C44 C45 H45 . . 118.5 ?
C46 C45 C44 . . 122.94(18) ?
C46 C45 H45 . . 118.5 ?
C45 C46 H46 . . 120.0 ?
C47 C46 C45 . . 120.04(18) ?
C47 C46 H46 . . 120.0 ?
C46 C47 H47 . . 120.5 ?
C46 C47 C48 . . 118.94(19) ?
C48 C47 H47 . . 120.5 ?
C47 C48 H48 . . 119.8 ?
C47 C48 C49 . . 120.4(2) ?
C49 C48 H48 . . 119.8 ?
C44 C49 H49 . . 118.6 ?
C48 C49 C44 . . 122.9(2) ?
C48 C49 H49 . . 118.6 ?
C32 B1 C26 . . 106.64(15) ?
C32 B1 C38 . . 111.30(14) ?
C32 B1 C44 . . 109.25(14) ?
C38 B1 C26 . . 110.86(14) ?
C44 B1 C26 . . 110.05(14) ?
C44 B1 C38 . . 108.71(15) ?

loop_
_geom_bond_atom_site_label_1
_geom_bond_atom_site_label_2
_geom_bond_site_symmetry_2
_geom_bond_distance
_geom_bond_publ_flag
C50 H50A . 0.9900 ?
C50 H50B . 0.9900 ?
C50 Cl1 . 1.759(9) ?
C50 Cl2 . 1.690(9) ?
C50B H50C . 0.9900 ?
C50B H50D . 0.9900 ?
C50B Cl1B . 1.705(12) ?
C50B Cl2B . 1.694(12) ?
C50C H50E . 0.9900 ?
C50C H50F . 0.9900 ?
C50C Cl1C . 1.727(16) ?
C50C Cl2C . 1.744(16) ?
Mn1 O1 . 2.3225(12) y
Mn1 O2 . 2.0617(13) y
Mn1 O3 2_566 2.0908(14) y
Mn1 N1 . 2.3179(14) y
Mn1 N2 . 2.2730(14) y
Mn1 N3 . 2.3588(16) y
O1 C22 . 1.428(2) ?
O1 C23 . 1.433(2) ?
O2 C24 . 1.258(2) ?
O3 C24 . 1.229(2) ?
N1 C1 . 1.372(2) ?
N1 C9 . 1.320(2) ?
N2 C10 . 1.471(2) ?
N2 C11 . 1.466(2) ?
N2 C21 . 1.481(2) ?
N3 C12 . 1.321(2) ?
N3 C20 . 1.375(2) ?
C1 C2 . 1.405(3) ?
C1 C6 . 1.413(2) ?
C2 H2 . 0.9500 ?
C2 C3 . 1.365(3) ?
C3 H3 . 0.9500 ?
C3 C4 . 1.402(3) ?
C4 H4 . 0.9500 ?
C4 C5 . 1.350(4) ?
C5 H5 . 0.9500 ?
C5 C6 . 1.413(3) ?
C6 C7 . 1.407(3) ?
C7 H7 . 0.9500 ?
C7 C8 . 1.352(3) ?
C8 H8 . 0.9500 ?
C8 C9 . 1.413(2) ?
C9 C10 . 1.507(3) ?
C10 H10A . 0.9900 ?
C10 H10B . 0.9900 ?
C11 H11A . 0.9900 ?
C11 H11B . 0.9900 ?
C11 C12 . 1.503(3) ?
C12 C13 . 1.409(3) ?
C13 H13 . 0.9500 ?
C13 C14 . 1.355(3) ?
C14 H14 . 0.9500 ?
C14 C15 . 1.391(4) ?
C15 C16 . 1.416(3) ?
C15 C20 . 1.423(3) ?
C16 H16 . 0.9500 ?
C16 C17 . 1.342(4) ?
C17 H17 . 0.9500 ?
C17 C18 . 1.401(4) ?
C18 H18 . 0.9500 ?
C18 C19 . 1.377(3) ?
C19 H19 . 0.9500 ?
C19 C20 . 1.395(3) ?
C21 H21A . 0.9900 ?
C21 H21B . 0.9900 ?
C21 C22 . 1.504(3) ?
C22 H22A . 0.9900 ?
C22 H22B . 0.9900 ?
C23 H23A . 0.9800 ?
C23 H23B . 0.9800 ?
C23 H23C . 0.9800 ?
C24 C25 . 1.498(3) ?
C25 H25A . 0.9800 ?
C25 H25B . 0.9800 ?
C25 H25C . 0.9800 ?
C26 C27 . 1.403(3) ?
C26 C31 . 1.396(3) ?
C26 B1 . 1.653(3) ?
C27 H27 . 0.9500 ?
C27 C28 . 1.395(3) ?
C28 H28 . 0.9500 ?
C28 C29 . 1.376(5) ?
C29 H29 . 0.9500 ?
C29 C30 . 1.366(5) ?
C30 H30 . 0.9500 ?
C30 C31 . 1.389(3) ?
C31 H31 . 0.9500 ?
C32 C33 . 1.403(2) ?
C32 C37 . 1.405(2) ?
C32 B1 . 1.636(3) ?
C33 H33 . 0.9500 ?
C33 C34 . 1.387(3) ?
C34 H34 . 0.9500 ?
C34 C35 . 1.379(3) ?
C35 H35 . 0.9500 ?
C35 C36 . 1.389(3) ?
C36 H36 . 0.9500 ?
C36 C37 . 1.378(3) ?
C37 H37 . 0.9500 ?
C38 C39 . 1.391(3) ?
C38 C43 . 1.397(3) ?
C38 B1 . 1.649(3) ?
C39 H39 . 0.9500 ?
C39 C40 . 1.395(3) ?
C40 H40 . 0.9500 ?
C40 C41 . 1.366(4) ?
C41 H41 . 0.9500 ?
C41 C42 . 1.374(4) ?
C42 H42 . 0.9500 ?
C42 C43 . 1.392(3) ?
C43 H43 . 0.9500 ?
C44 C45 . 1.400(2) ?
C44 C49 . 1.394(3) ?
C44 B1 . 1.643(3) ?
C45 H45 . 0.9500 ?
C45 C46 . 1.392(3) ?
C46 H46 . 0.9500 ?
C46 C47 . 1.372(3) ?
C47 H47 . 0.9500 ?
C47 C48 . 1.378(3) ?
C48 H48 . 0.9500 ?
C48 C49 . 1.386(3) ?
C49 H49 . 0.9500 ?

loop_
_geom_hbond_atom_site_label_D
_geom_hbond_atom_site_label_H
_geom_hbond_atom_site_label_A
_geom_hbond_site_symmetry_A
_geom_hbond_distance_DH
_geom_hbond_distance_HA
_geom_hbond_distance_DA
_geom_hbond_angle_DHA
_geom_hbond_publ_flag
C2 H2 O2 . 0.95 2.49 3.366(3) 154.1 yes
C19 H19 O2 . 0.95 2.31 3.199(3) 155.2 yes
C23 H23A O2 . 0.98 2.31 3.1767(2) 119 yes
C29 H29 Cl2 2_666 0.95 2.65 3.5305(2) 155 yes
C8 H8 Cg11 2_665 0.95 2.68 3.5556(2) 153 yes
C11 H11B Cg11 1_655 0.99 2.81 3.7195(2) 152 yes
C23 H23B Cg9 . 0.98 2.78 3.7034(2) 157 yes

loop_
_geom_torsion_atom_site_label_1
_geom_torsion_atom_site_label_2
_geom_torsion_atom_site_label_3
_geom_torsion_atom_site_label_4
_geom_torsion_site_symmetry_1
_geom_torsion_site_symmetry_2
_geom_torsion_site_symmetry_3
_geom_torsion_site_symmetry_4
_geom_torsion
_geom_torsion_publ_flag
Mn1 O1 C22 C21 . . . . 38.51(19) ?
Mn1 O2 C24 O3 . . . . 10.6(3) ?
Mn1 O2 C24 C25 . . . . -170.5(2) ?
Mn1 O3 C24 O2 2_566 . . . -52.6(4) ?
Mn1 O3 C24 C25 2_566 . . . 128.6(3) ?
Mn1 N1 C1 C2 . . . . 3.7(2) ?
Mn1 N1 C1 C6 . . . . -176.51(12) ?
Mn1 N1 C9 C8 . . . . 178.81(14) ?
Mn1 N1 C9 C10 . . . . -3.4(2) ?
Mn1 N2 C10 C9 . . . . -29.63(18) ?
Mn1 N2 C11 C12 . . . . 43.31(17) ?
Mn1 N2 C21 C22 . . . . 46.04(18) ?
Mn1 N3 C12 C11 . . . . -4.3(2) ?
Mn1 N3 C12 C13 . . . . 173.17(18) ?
Mn1 N3 C20 C15 . . . . -167.79(15) ?
Mn1 N3 C20 C19 . . . . 10.9(3) ?
N1 C1 C2 C3 . . . . -178.6(2) ?
N1 C1 C6 C5 . . . . 178.65(18) ?
N1 C1 C6 C7 . . . . -1.4(3) ?
N1 C9 C10 N2 . . . . 23.0(2) ?
N2 C11 C12 N3 . . . . -26.8(2) ?
N2 C11 C12 C13 . . . . 155.63(19) ?
N2 C21 C22 O1 . . . . -57.5(2) ?
N3 C12 C13 C14 . . . . -3.4(4) ?
C1 N1 C9 C8 . . . . 1.9(3) ?
C1 N1 C9 C10 . . . . 179.71(16) ?
C1 C2 C3 C4 . . . . -0.8(4) ?
C1 C6 C7 C8 . . . . 1.3(3) ?
C2 C1 C6 C5 . . . . -1.6(3) ?
C2 C1 C6 C7 . . . . 178.30(19) ?
C2 C3 C4 C5 . . . . -0.1(4) ?
C3 C4 C5 C6 . . . . 0.1(4) ?
C4 C5 C6 C1 . . . . 0.8(3) ?
C4 C5 C6 C7 . . . . -179.1(2) ?
C5 C6 C7 C8 . . . . -178.8(2) ?
C6 C1 C2 C3 . . . . 1.6(3) ?
C6 C7 C8 C9 . . . . 0.4(3) ?
C7 C8 C9 N1 . . . . -2.1(3) ?
C7 C8 C9 C10 . . . . -179.91(19) ?
C8 C9 C10 N2 . . . . -159.09(17) ?
C9 N1 C1 C2 . . . . -179.88(17) ?
C9 N1 C1 C6 . . . . -0.1(2) ?
C10 N2 C11 C12 . . . . 163.18(16) ?
C10 N2 C21 C22 . . . . -74.9(2) ?
C11 N2 C10 C9 . . . . -148.00(16) ?
C11 N2 C21 C22 . . . . 162.47(16) ?
C11 C12 C13 C14 . . . . 174.1(2) ?
C12 N3 C20 C15 . . . . 2.0(3) ?
C12 N3 C20 C19 . . . . -179.26(19) ?
C12 C13 C14 C15 . . . . 1.4(4) ?
C13 C14 C15 C16 . . . . -178.7(3) ?
C13 C14 C15 C20 . . . . 2.0(4) ?
C14 C15 C16 C17 . . . . -179.2(3) ?
C14 C15 C20 N3 . . . . -3.8(3) ?
C14 C15 C20 C19 . . . . 177.5(2) ?
C15 C16 C17 C18 . . . . 1.2(5) ?
C16 C15 C20 N3 . . . . 176.9(2) ?
C16 C15 C20 C19 . . . . -1.9(3) ?
C16 C17 C18 C19 . . . . -0.7(5) ?
C17 C18 C19 C20 . . . . -1.1(4) ?
C18 C19 C20 N3 . . . . -176.4(2) ?
C18 C19 C20 C15 . . . . 2.3(3) ?
C20 N3 C12 C11 . . . . -175.83(16) ?
C20 N3 C12 C13 . . . . 1.6(3) ?
C20 C15 C16 C17 . . . . 0.1(4) ?
C21 N2 C10 C9 . . . . 90.09(19) ?
C21 N2 C11 C12 . . . . -73.32(19) ?
C23 O1 C22 C21 . . . . 178.99(18) ?
C26 C27 C28 C29 . . . . 0.0(4) ?
C27 C26 C31 C30 . . . . 0.3(3) ?
C27 C26 B1 C32 . . . . 47.7(2) ?
C27 C26 B1 C38 . . . . -73.6(2) ?
C27 C26 B1 C44 . . . . 166.12(17) ?
C27 C28 C29 C30 . . . . -0.4(4) ?
C28 C29 C30 C31 . . . . 0.7(4) ?
C29 C30 C31 C26 . . . . -0.7(4) ?
C31 C26 C27 C28 . . . . 0.0(3) ?
C31 C26 B1 C32 . . . . -128.48(19) ?
C31 C26 B1 C38 . . . . 110.2(2) ?
C31 C26 B1 C44 . . . . -10.1(2) ?
C32 C33 C34 C35 . . . . 1.4(3) ?
C33 C32 C37 C36 . . . . 0.8(2) ?
C33 C32 B1 C26 . . . . -139.84(16) ?
C33 C32 B1 C38 . . . . -18.8(2) ?
C33 C32 B1 C44 . . . . 101.24(18) ?
C33 C34 C35 C36 . . . . 0.2(3) ?
C34 C35 C36 C37 . . . . -1.3(3) ?
C35 C36 C37 C32 . . . . 0.8(3) ?
C37 C32 C33 C34 . . . . -1.8(2) ?
C37 C32 B1 C26 . . . . 41.6(2) ?
C37 C32 B1 C38 . . . . 162.65(15) ?
C37 C32 B1 C44 . . . . -77.29(19) ?
C38 C39 C40 C41 . . . . 2.1(4) ?
C39 C38 C43 C42 . . . . 1.1(3) ?
C39 C38 B1 C26 . . . . -153.23(18) ?
C39 C38 B1 C32 . . . . 88.2(2) ?
C39 C38 B1 C44 . . . . -32.1(2) ?
C39 C40 C41 C42 . . . . 0.5(4) ?
C40 C41 C42 C43 . . . . -2.2(3) ?
C41 C42 C43 C38 . . . . 1.4(3) ?
C43 C38 C39 C40 . . . . -2.8(3) ?
C43 C38 B1 C26 . . . . 28.2(2) ?
C43 C38 B1 C32 . . . . -90.3(2) ?
C43 C38 B1 C44 . . . . 149.32(17) ?
C44 C45 C46 C47 . . . . 0.2(3) ?
C45 C44 C49 C48 . . . . 1.3(3) ?
C45 C44 B1 C26 . . . . -107.56(19) ?
C45 C44 B1 C32 . . . . 9.2(2) ?
C45 C44 B1 C38 . . . . 130.85(17) ?
C45 C46 C47 C48 . . . . 1.4(3) ?
C46 C47 C48 C49 . . . . -1.6(4) ?
C47 C48 C49 C44 . . . . 0.2(4) ?
C49 C44 C45 C46 . . . . -1.5(3) ?
C49 C44 B1 C26 . . . . 72.5(2) ?
C49 C44 B1 C32 . . . . -170.74(18) ?
C49 C44 B1 C38 . . . . -49.1(2) ?
B1 C26 C27 C28 . . . . -176.5(2) ?
B1 C26 C31 C30 . . . . 176.7(2) ?
B1 C32 C33 C34 . . . . 179.55(16) ?
B1 C32 C37 C36 . . . . 179.43(16) ?
B1 C38 C39 C40 . . . . 178.5(2) ?
B1 C38 C43 C42 . . . . 179.73(18) ?
B1 C44 C45 C46 . . . . 178.56(16) ?
B1 C44 C49 C48 . . . . -178.8(2) ?
